data_1503024
loop_
_publ_author_name
'Paudyal, Mahesh P.'
'Rath, Nigam P.'
'Spilling, Christopher D.'

_publ_section_title
;
 A formal synthesis of the C1-C9 fragment of amphidinolide C employing the
 Tamaru reaction.
;
_journal_issue 13
_journal_name_full 'Organic letters'
_journal_page_first 2954
_journal_page_last 2957
_journal_paper_doi 10.1021/ol100959a
_journal_volume 12
_journal_year 2010
_chemical_absolute_configuration ad
_chemical_formula_sum 'C21 H46 O4 Si2'
_chemical_formula_weight 418.76
_chemical_name_systematic ?
_space_group_IT_number 19
_symmetry_cell_setting orthorhombic
_symmetry_space_group_name_Hall 'P 2ac 2ab'
_symmetry_space_group_name_H-M 'P 21 21 21'
_atom_sites_solution_hydrogens geom
_atom_sites_solution_primary direct
_atom_sites_solution_secondary difmap
_audit_creation_method SHELXL-97
_cell_angle_alpha 90.00
_cell_angle_beta 90.00
_cell_angle_gamma 90.00
_cell_formula_units_Z 4
_cell_length_a 6.8545(19)
_cell_length_b 15.086(4)
_cell_length_c 25.353(7)
_cell_measurement_reflns_used 3685
_cell_measurement_temperature 100(2)
_cell_measurement_theta_max 18.14
_cell_measurement_theta_min 2.70
_cell_volume 2621.7(12)
_computing_cell_refinement 'Bruker-Apex II (Bruker, 2006)'
_computing_data_collection 'Bruker-Apex II (Bruker, 2006)'
_computing_data_reduction 'Bruker-SAINT   (Bruker, 2006)'
_computing_molecular_graphics 'Bruker-SHELXTL (Sheldrick, G.M., 2008)'
_computing_publication_material 'Bruker-SHELXTL (Sheldrick, G.M., 2008)'
_computing_structure_refinement 'Bruker-SHELXTL (Sheldrick, G.M., 2008)'
_computing_structure_solution 'Bruker-SHELXTL (Sheldrick, G.M., 2008)'
_diffrn_ambient_temperature 100(2)
_diffrn_measured_fraction_theta_full 0.997
_diffrn_measured_fraction_theta_max 0.984
_diffrn_measurement_device_type 'Bruker APEX-II CCD'
_diffrn_measurement_method '\f and \w scans'
_diffrn_radiation_monochromator graphite
_diffrn_radiation_source 'fine-focus sealed tube'
_diffrn_radiation_type MoK\a
_diffrn_radiation_wavelength 0.71073
_diffrn_reflns_av_R_equivalents 0.1244
_diffrn_reflns_av_sigmaI/netI 0.1243
_diffrn_reflns_limit_h_max 8
_diffrn_reflns_limit_h_min -7
_diffrn_reflns_limit_k_max 18
_diffrn_reflns_limit_k_min -18
_diffrn_reflns_limit_l_max 29
_diffrn_reflns_limit_l_min -30
_diffrn_reflns_number 32379
_diffrn_reflns_theta_full 25.00
_diffrn_reflns_theta_max 25.46
_diffrn_reflns_theta_min 2.76
_exptl_absorpt_coefficient_mu 0.156
_exptl_absorpt_correction_T_max 0.9938
_exptl_absorpt_correction_T_min 0.9290
_exptl_absorpt_correction_type multi-scan
_exptl_absorpt_process_details 'sadabs v2008/1'
_exptl_crystal_colour colourless
_exptl_crystal_density_diffrn 1.061
_exptl_crystal_density_meas ?
_exptl_crystal_density_method 'not measured'
_exptl_crystal_description plate
_exptl_crystal_F_000 928
_exptl_crystal_size_max 0.48
_exptl_crystal_size_mid 0.12
_exptl_crystal_size_min 0.04
_refine_diff_density_max 0.294
_refine_diff_density_min -0.273
_refine_diff_density_rms 0.057
_refine_ls_abs_structure_details 'Flack H D (1983), Acta Cryst. A39, 876-881'
_refine_ls_abs_structure_Flack 0.3(3)
_refine_ls_extinction_method none
_refine_ls_goodness_of_fit_ref 1.022
_refine_ls_hydrogen_treatment noref
_refine_ls_matrix_type full
_refine_ls_number_parameters 281
_refine_ls_number_reflns 4789
_refine_ls_number_restraints 12
_refine_ls_restrained_S_all 1.023
_refine_ls_R_factor_all 0.1681
_refine_ls_R_factor_gt 0.0772
_refine_ls_shift/su_max 0.000
_refine_ls_shift/su_mean 0.000
_refine_ls_structure_factor_coef Fsqd
_refine_ls_weighting_details 'calc w=1/[\s^2^(Fo^2^)+(0.1001P)^2^+0.9149P] where P=(Fo^2^+2Fc^2^)/3'
_refine_ls_weighting_scheme calc
_refine_ls_wR_factor_gt 0.1759
_refine_ls_wR_factor_ref 0.2151
_reflns_number_gt 2430
_reflns_number_total 4789
_reflns_threshold_expression >2sigma(I)
_cod_data_source_file ol100959a_si_002.cif
_cod_data_source_block s15308
_cod_depositor_comments
;
The original CIF contained some information in plain text format that 
was 'glued' to  the value of '_refine_diff_density_rms' tag upon deposition.
The information was removed and stored here for further investigation. The 
following lines were extracted (delimited by #--):
#--
We are aware of the level A warnings in the checkcif report. Several crystals 
were tried before this particular crystal was chosen for data collection. The 
data are very weak (mean I/sigma drops off rapidly beyond 1.1 \%A resolution 
and falls below 2 beyond (1.0 \%A) and of poor quality. The structure is 
disordered over two sets of atoms in two different places in the molecule. 
Several models using various sets of geometrical restraints were tried and the 
best model was used for resolving these disorders. The reported level A alerts 
are related to the disorder part of the molecule.
#--
Antanas Vaitkus,
2015-03-01

The following automatic conversions were performed:

'_symmetry_cell_setting' value 'Orthorhombic' changed to
'orthorhombic' according to
/home/saulius/struct/CIF-dictionaries/cif_core.dic dictionary named
'cif_core.dic' version 2.4.2 from 2011-04-26.

Automatic conversion script
Id: cif_fix_values 1715 2011-07-08 13:25:40Z adriana 

The following automatic conversions were performed:

'_exptl_crystal_density_meas' value 'NO' was changed to '?' - the
value is perceived as not measured.

Automatic conversion script
Id: cif_fix_values 3008 2015-01-20 13:52:24Z robertas 
;
_cod_original_cell_volume 2621.6(12)
_cod_original_sg_symbol_H-M P2~1~2~1~2~1~
_cod_database_code 1503024

loop_
_symmetry_equiv_pos_as_xyz
'x, y, z'
'-x+1/2, -y, z+1/2'
'-x, y+1/2, -z+1/2'
'x+1/2, -y+1/2, -z'

loop_
_atom_site_label
_atom_site_type_symbol
_atom_site_fract_x
_atom_site_fract_y
_atom_site_fract_z
_atom_site_U_iso_or_equiv
_atom_site_adp_type
_atom_site_occupancy
_atom_site_symmetry_multiplicity
_atom_site_calc_flag
_atom_site_refinement_flags
_atom_site_disorder_assembly
_atom_site_disorder_group
Si1 Si 0.4257(3) 0.89467(9) 0.08698(7) 0.0576(5) Uani 1 1 d . . .
Si2 Si 0.3003(4) 1.03550(13) -0.08231(9) 0.0534(6) Uani 0.75 1 d PD A 1
Si2' Si 0.4506(13) 1.0019(5) -0.0925(4) 0.071(2) Uani 0.25 1 d PD A 2
O1 O 0.4100(5) 1.00457(19) 0.08848(14) 0.0458(9) Uani 1 1 d . A .
O2 O 0.4585(6) 1.0327(3) -0.03064(15) 0.0617(11) Uani 1 1 d D . .
O3 O 0.7658(5) 1.1617(2) -0.00465(16) 0.0564(11) Uani 1 1 d . A .
H3 H 0.8745 1.1737 0.0089 0.085 Uiso 1 1 calc R . .
O4 O 0.1048(5) 1.1946(2) 0.05277(17) 0.0588(11) Uani 1 1 d . . .
H4 H 0.1759 1.2325 0.0380 0.088 Uiso 1 1 calc R . .
C1 C 0.6512(8) 1.1115(4) 0.0322(2) 0.0536(16) Uani 1 1 d . . .
H1A H 0.6426 1.1441 0.0660 0.064 Uiso 1 1 calc R A .
H1B H 0.7153 1.0539 0.0391 0.064 Uiso 1 1 calc R . .
C2 C 0.4477(7) 1.0958(3) 0.0107(2) 0.0463(14) Uani 1 1 d . A .
H2A H 0.3962 1.1528 -0.0039 0.056 Uiso 1 1 calc R . .
C3 C 0.3116(8) 1.0638(3) 0.0541(2) 0.0424(13) Uani 1 1 d . . .
H3A H 0.2021 1.0306 0.0370 0.051 Uiso 1 1 calc R A .
C4 C 0.2230(8) 1.1391(3) 0.0865(3) 0.0535(15) Uani 1 1 d . A .
H4A H 0.3299 1.1753 0.1025 0.064 Uiso 1 1 calc R . .
C5 C 0.0915(9) 1.1044(3) 0.1297(2) 0.0573(15) Uani 1 1 d . . .
H5A H 0.1650 1.0599 0.1504 0.069 Uiso 1 1 calc R A .
H5B H -0.0201 1.0735 0.1131 0.069 Uiso 1 1 calc R . .
C6 C 0.0089(11) 1.1760(4) 0.1689(3) 0.077(2) Uani 1 1 d D A .
H6 H -0.0149 1.2277 0.1450 0.092 Uiso 1 1 calc R B 1
C7 C -0.196(3) 1.1442(16) 0.1804(8) 0.107(10) Uani 0.50 1 d PD A 1
H7A H -0.2653 1.1211 0.1510 0.128 Uiso 0.50 1 calc PR A 1
C8 C -0.278(13) 1.144(7) 0.219(4) 0.168(15) Uani 0.50 1 d PD A 1
H8A H -0.2171 1.1663 0.2504 0.202 Uiso 0.50 1 calc PR A 1
H8B H -0.4075 1.1219 0.2210 0.202 Uiso 0.50 1 calc PR A 1
C7' C -0.138(3) 1.1373(12) 0.2074(7) 0.063(5) Uani 0.50 1 d PD A 2
H7'A H -0.1076 1.0795 0.2198 0.075 Uiso 0.50 1 calc PR A 2
C8' C -0.279(12) 1.166(7) 0.224(4) 0.168(15) Uani 0.50 1 d PD A 2
H8'A H -0.3207 1.2236 0.2136 0.202 Uiso 0.50 1 calc PR A 2
H8'B H -0.3555 1.1325 0.2481 0.202 Uiso 0.50 1 calc PR A 2
C9 C 0.1790(13) 1.2108(5) 0.2049(3) 0.105(3) Uani 1 1 d . . .
H9A H 0.1277 1.2547 0.2297 0.157 Uiso 1 1 calc R A .
H9B H 0.2797 1.2383 0.1828 0.157 Uiso 1 1 calc R . .
H9C H 0.2357 1.1610 0.2244 0.157 Uiso 1 1 calc R . .
C11 C 0.1855(17) 0.8494(5) 0.0669(5) 0.196(7) Uani 1 1 d . . .
H11A H 0.0880 0.8639 0.0939 0.293 Uiso 1 1 calc R . .
H11B H 0.1950 0.7849 0.0632 0.293 Uiso 1 1 calc R . .
H11C H 0.1466 0.8756 0.0332 0.293 Uiso 1 1 calc R . .
C12 C 0.6120(18) 0.8570(5) 0.0411(4) 0.156(5) Uani 1 1 d . . .
H12A H 0.6114 0.8950 0.0097 0.233 Uiso 1 1 calc R . .
H12B H 0.5847 0.7956 0.0307 0.233 Uiso 1 1 calc R . .
H12C H 0.7402 0.8600 0.0581 0.233 Uiso 1 1 calc R . .
C13 C 0.4767(13) 0.8600(4) 0.1553(3) 0.079(2) Uani 1 1 d . . .
C14 C 0.5310(12) 0.7614(4) 0.1573(3) 0.079(2) Uani 1 1 d . . .
H14A H 0.5533 0.7437 0.1940 0.119 Uiso 1 1 calc R . .
H14B H 0.6500 0.7514 0.1367 0.119 Uiso 1 1 calc R . .
H14C H 0.4243 0.7261 0.1424 0.119 Uiso 1 1 calc R . .
C15 C 0.630(3) 0.9142(6) 0.1788(5) 0.236(10) Uani 1 1 d . . .
H15A H 0.6009 0.9770 0.1729 0.354 Uiso 1 1 calc R . .
H15B H 0.7555 0.8995 0.1626 0.354 Uiso 1 1 calc R . .
H15C H 0.6363 0.9025 0.2168 0.354 Uiso 1 1 calc R . .
C16 C 0.297(2) 0.8708(7) 0.1894(4) 0.211(8) Uani 1 1 d . . .
H16A H 0.3099 0.8338 0.2210 0.316 Uiso 1 1 calc R . .
H16B H 0.1815 0.8526 0.1695 0.316 Uiso 1 1 calc R . .
H16C H 0.2840 0.9331 0.1999 0.316 Uiso 1 1 calc R . .
C21 C 0.0903(12) 0.9570(4) -0.0719(3) 0.060(2) Uani 0.75 1 d PD A 1
H21A H 0.1395 0.9005 -0.0581 0.090 Uiso 0.75 1 calc PR A 1
H21B H 0.0235 0.9468 -0.1055 0.090 Uiso 0.75 1 calc PR A 1
H21C H -0.0015 0.9828 -0.0465 0.090 Uiso 0.75 1 calc PR A 1
C22 C 0.1773(10) 1.1430(4) -0.0954(3) 0.080(2) Uani 1 1 d D A 1
H22A H 0.0960 1.1590 -0.0651 0.120 Uiso 1 1 calc R A 1
H22B H 0.0952 1.1376 -0.1269 0.120 Uiso 1 1 calc R A 1
H22C H 0.2757 1.1891 -0.1011 0.120 Uiso 1 1 calc R A 1
C23 C 0.4576(15) 0.9990(6) -0.1393(4) 0.145(5) Uani 1 1 d D A 1
C24 C 0.5310(13) 0.8993(5) -0.1230(4) 0.128(4) Uani 1 1 d D A 1
H24A H 0.6114 0.9026 -0.0911 0.191 Uiso 1 1 calc R A 1
H24B H 0.6081 0.8741 -0.1519 0.191 Uiso 1 1 calc R A 1
H24C H 0.4174 0.8615 -0.1162 0.191 Uiso 1 1 calc R A 1
C25 C 0.6317(15) 1.0710(5) -0.1425(4) 0.134(4) Uani 1 1 d D A 1
H25A H 0.5766 1.1298 -0.1493 0.200 Uiso 1 1 calc R A 1
H25B H 0.7209 1.0550 -0.1712 0.200 Uiso 1 1 calc R A 1
H25C H 0.7032 1.0718 -0.1090 0.200 Uiso 1 1 calc R A 1
C26 C 0.298(2) 0.9905(8) -0.1872(4) 0.273(12) Uani 1 1 d D A 1
H26A H 0.1743 0.9684 -0.1731 0.409 Uiso 1 1 calc R A 1
H26B H 0.3473 0.9492 -0.2139 0.409 Uiso 1 1 calc R A 1
H26C H 0.2779 1.0489 -0.2033 0.409 Uiso 1 1 calc R A 1
C21' C 0.187(2) 1.0104(14) -0.1126(10) 0.060(2) Uani 0.25 1 d PD A 2
H21D H 0.1146 0.9594 -0.0988 0.090 Uiso 0.25 1 calc PR A 2
H21E H 0.1773 1.0112 -0.1512 0.090 Uiso 0.25 1 calc PR A 2
H21F H 0.1307 1.0652 -0.0983 0.090 Uiso 0.25 1 calc PR A 2

loop_
_atom_site_aniso_label
_atom_site_aniso_U_11
_atom_site_aniso_U_22
_atom_site_aniso_U_33
_atom_site_aniso_U_23
_atom_site_aniso_U_13
_atom_site_aniso_U_12
Si1 0.0832(12) 0.0234(7) 0.0662(10) -0.0026(8) -0.0070(11) 0.0036(8)
Si2 0.0675(16) 0.0285(10) 0.0642(14) -0.0115(11) -0.0005(14) 0.0068(11)
Si2' 0.086(6) 0.032(4) 0.095(7) 0.008(4) 0.034(6) 0.017(4)
O1 0.048(2) 0.0258(17) 0.064(2) -0.0019(17) -0.014(2) 0.0020(16)
O2 0.054(3) 0.061(3) 0.070(3) -0.002(2) 0.005(2) -0.017(2)
O3 0.029(2) 0.035(2) 0.106(3) 0.008(2) -0.006(2) -0.0036(16)
O4 0.035(2) 0.036(2) 0.106(3) 0.016(2) -0.011(2) 0.0006(17)
C1 0.046(4) 0.034(3) 0.080(4) 0.002(3) -0.005(3) -0.001(3)
C2 0.041(3) 0.031(3) 0.067(4) -0.003(3) -0.010(3) -0.004(3)
C3 0.037(3) 0.028(3) 0.062(3) 0.004(3) -0.013(3) -0.002(2)
C4 0.046(3) 0.024(3) 0.091(4) 0.001(3) -0.013(4) -0.002(2)
C5 0.061(4) 0.036(3) 0.075(4) -0.009(3) -0.002(4) 0.001(3)
C6 0.088(6) 0.037(3) 0.106(6) -0.010(4) 0.007(5) 0.009(4)
C7 0.14(2) 0.129(18) 0.055(13) -0.027(13) -0.005(13) 0.050(15)
C8 0.183(14) 0.10(4) 0.226(19) -0.08(2) 0.133(12) -0.044(19)
C7' 0.082(12) 0.060(9) 0.046(11) -0.012(9) 0.030(11) -0.004(9)
C8' 0.183(14) 0.10(4) 0.226(19) -0.08(2) 0.133(12) -0.044(19)
C9 0.141(8) 0.070(5) 0.103(6) -0.033(5) -0.020(6) -0.003(5)
C11 0.218(12) 0.049(5) 0.320(16) 0.035(7) -0.179(12) -0.064(6)
C12 0.261(14) 0.057(5) 0.149(8) 0.038(5) 0.105(9) 0.064(7)
C13 0.134(7) 0.034(3) 0.070(5) -0.003(3) -0.013(5) 0.014(4)
C14 0.124(7) 0.041(4) 0.073(5) 0.007(3) 0.006(4) 0.020(4)
C15 0.44(3) 0.080(6) 0.185(11) 0.031(7) -0.237(16) -0.060(10)
C16 0.34(2) 0.132(10) 0.164(10) 0.077(8) 0.147(13) 0.155(12)
C21 0.084(5) 0.030(4) 0.066(5) -0.010(3) -0.002(4) -0.024(4)
C22 0.067(4) 0.055(4) 0.118(6) 0.021(4) 0.026(4) 0.002(3)
C23 0.195(12) 0.115(8) 0.127(9) -0.044(7) 0.029(9) 0.067(8)
C24 0.135(8) 0.075(5) 0.173(8) -0.055(6) -0.018(7) 0.065(6)
C25 0.142(9) 0.062(5) 0.196(10) 0.032(6) 0.091(8) 0.023(5)
C26 0.50(3) 0.215(14) 0.101(8) -0.071(8) -0.151(13) 0.222(17)
C21' 0.084(5) 0.030(4) 0.066(5) -0.010(3) -0.002(4) -0.024(4)

loop_
_atom_type_symbol
_atom_type_description
_atom_type_scat_dispersion_real
_atom_type_scat_dispersion_imag
_atom_type_scat_source
C C 0.0033 0.0016 'International Tables Vol C Tables 4.2.6.8 and 6.1.1.4'
H H 0.0000 0.0000 'International Tables Vol C Tables 4.2.6.8 and 6.1.1.4'
O O 0.0106 0.0060 'International Tables Vol C Tables 4.2.6.8 and 6.1.1.4'
Si Si 0.0817 0.0704 'International Tables Vol C Tables 4.2.6.8 and 6.1.1.4'

loop_
_geom_angle_atom_site_label_1
_geom_angle_atom_site_label_2
_geom_angle_atom_site_label_3
_geom_angle
O1 Si1 C12 111.9(3)
O1 Si1 C13 105.9(2)
C12 Si1 C13 112.3(4)
O1 Si1 C11 108.4(3)
C12 Si1 C11 109.5(6)
C13 Si1 C11 108.8(5)
O2 Si2 C22 116.6(3)
O2 Si2 C21 111.3(3)
C22 Si2 C21 103.1(4)
O2 Si2 C23 102.6(4)
C22 Si2 C23 112.2(4)
C21 Si2 C23 111.2(4)
O2 Si2' C21' 105.7(10)
C3 O1 Si1 130.2(3)
C2 O2 Si2' 153.8(4)
C2 O2 Si2 121.3(3)
Si2' O2 Si2 41.3(3)
C1 O3 H3 109.5
C4 O4 H4 109.5
O3 C1 C2 110.5(5)
O3 C1 H1A 109.5
C2 C1 H1A 109.5
O3 C1 H1B 109.5
C2 C1 H1B 109.5
H1A C1 H1B 108.1
O2 C2 C1 108.8(4)
O2 C2 C3 110.7(4)
C1 C2 C3 110.7(5)
O2 C2 H2A 108.9
C1 C2 H2A 108.9
C3 C2 H2A 108.9
O1 C3 C2 110.7(4)
O1 C3 C4 109.0(4)
C2 C3 C4 113.4(4)
O1 C3 H3A 107.9
C2 C3 H3A 107.9
C4 C3 H3A 107.9
O4 C4 C5 107.2(5)
O4 C4 C3 109.5(5)
C5 C4 C3 111.7(4)
O4 C4 H4A 109.5
C5 C4 H4A 109.5
C3 C4 H4A 109.5
C4 C5 C6 115.7(5)
C4 C5 H5A 108.4
C6 C5 H5A 108.4
C4 C5 H5B 108.4
C6 C5 H5B 108.4
H5A C5 H5B 107.4
C7 C6 C7' 30.5(7)
C7 C6 C9 133.1(10)
C7' C6 C9 104.3(10)
C7 C6 C5 103.7(10)
C7' C6 C5 112.4(9)
C9 C6 C5 109.2(6)
C7 C6 H6 102.3
C7' C6 H6 125.4
C9 C6 H6 102.3
C5 C6 H6 102.3
C8 C7 C6 129(6)
C8 C7 H7A 115.6
C6 C7 H7A 115.6
C7 C8 H8A 120.0
C7 C8 H8B 120.0
H8A C8 H8B 120.0
C8' C7' C6 131(6)
C8' C7' H7'A 114.6
C6 C7' H7'A 114.6
C7' C8' H8'A 120.0
C7' C8' H8'B 120.0
H8'A C8' H8'B 120.0
C6 C9 H9A 109.5
C6 C9 H9B 109.5
H9A C9 H9B 109.5
C6 C9 H9C 109.5
H9A C9 H9C 109.5
H9B C9 H9C 109.5
Si1 C11 H11A 109.5
Si1 C11 H11B 109.5
H11A C11 H11B 109.5
Si1 C11 H11C 109.5
H11A C11 H11C 109.5
H11B C11 H11C 109.5
Si1 C12 H12A 109.5
Si1 C12 H12B 109.5
H12A C12 H12B 109.5
Si1 C12 H12C 109.5
H12A C12 H12C 109.5
H12B C12 H12C 109.5
C15 C13 C16 106.9(9)
C15 C13 C14 110.8(8)
C16 C13 C14 106.4(7)
C15 C13 Si1 111.3(6)
C16 C13 Si1 110.7(7)
C14 C13 Si1 110.6(4)
C13 C14 H14A 109.5
C13 C14 H14B 109.5
H14A C14 H14B 109.5
C13 C14 H14C 109.5
H14A C14 H14C 109.5
H14B C14 H14C 109.5
C13 C15 H15A 109.5
C13 C15 H15B 109.5
H15A C15 H15B 109.5
C13 C15 H15C 109.5
H15A C15 H15C 109.5
H15B C15 H15C 109.5
C13 C16 H16A 109.5
C13 C16 H16B 109.5
H16A C16 H16B 109.5
C13 C16 H16C 109.5
H16A C16 H16C 109.5
H16B C16 H16C 109.5
C25 C23 C24 113.8(7)
C25 C23 C26 120.4(10)
C24 C23 C26 108.7(7)
C25 C23 Si2 105.4(5)
C24 C23 Si2 104.5(6)
C26 C23 Si2 102.1(7)
Si2' C21' H21D 109.5
Si2' C21' H21E 109.5
H21D C21' H21E 109.5
Si2' C21' H21F 109.5
H21D C21' H21F 109.5
H21E C21' H21F 109.5

loop_
_geom_bond_atom_site_label_1
_geom_bond_atom_site_label_2
_geom_bond_distance
Si1 O1 1.662(3)
Si1 C12 1.819(9)
Si1 C13 1.842(7)
Si1 C11 1.853(9)
Si2 O2 1.701(5)
Si2 C22 1.858(6)
Si2 C21 1.882(7)
Si2 C23 1.885(9)
Si2' O2 1.637(10)
Si2' C21' 1.884(15)
O1 C3 1.420(6)
O2 C2 1.417(6)
O3 C1 1.436(6)
O3 H3 0.8400
O4 C4 1.446(6)
O4 H4 0.8400
C1 C2 1.517(7)
C1 H1A 0.9900
C1 H1B 0.9900
C2 C3 1.522(7)
C2 H2A 1.0000
C3 C4 1.528(8)
C3 H3A 1.0000
C4 C5 1.512(8)
C4 H4A 1.0000
C5 C6 1.573(8)
C5 H5A 0.9900
C5 H5B 0.9900
C6 C7 1.511(18)
C6 C7' 1.521(15)
C6 C9 1.570(10)
C6 H6 1.0000
C7 C8 1.14(5)
C7 H7A 0.9500
C8 H8A 0.9500
C8 H8B 0.9500
C7' C8' 1.14(5)
C7' H7'A 0.9500
C8' H8'A 0.9500
C8' H8'B 0.9500
C9 H9A 0.9800
C9 H9B 0.9800
C9 H9C 0.9800
C11 H11A 0.9800
C11 H11B 0.9800
C11 H11C 0.9800
C12 H12A 0.9800
C12 H12B 0.9800
C12 H12C 0.9800
C13 C15 1.459(14)
C13 C16 1.513(13)
C13 C14 1.534(8)
C14 H14A 0.9800
C14 H14B 0.9800
C14 H14C 0.9800
C15 H15A 0.9800
C15 H15B 0.9800
C15 H15C 0.9800
C16 H16A 0.9800
C16 H16B 0.9800
C16 H16C 0.9800
C21 H21A 0.9800
C21 H21B 0.9800
C21 H21C 0.9800
C22 H22A 0.9800
C22 H22B 0.9800
C22 H22C 0.9800
C23 C25 1.616(10)
C23 C24 1.639(10)
C23 C26 1.640(11)
C24 H24A 0.9800
C24 H24B 0.9800
C24 H24C 0.9800
C25 H25A 0.9800
C25 H25B 0.9800
C25 H25C 0.9800
C26 H26A 0.9800
C26 H26B 0.9800
C26 H26C 0.9800
C21' H21D 0.9800
C21' H21E 0.9800
C21' H21F 0.9800

loop_
_geom_torsion_atom_site_label_1
_geom_torsion_atom_site_label_2
_geom_torsion_atom_site_label_3
_geom_torsion_atom_site_label_4
_geom_torsion
C12 Si1 O1 C3 81.7(6)
C13 Si1 O1 C3 -155.7(5)
C11 Si1 O1 C3 -39.1(7)
C21' Si2' O2 C2 -70.8(13)
C21' Si2' O2 Si2 -13.1(7)
C22 Si2 O2 C2 21.5(5)
C21 Si2 O2 C2 -96.5(4)
C23 Si2 O2 C2 144.5(5)
C22 Si2 O2 Si2' -132.7(5)
C21 Si2 O2 Si2' 109.4(5)
C23 Si2 O2 Si2' -9.6(5)
Si2' O2 C2 C1 -108.2(10)
Si2 O2 C2 C1 -148.9(4)
Si2' O2 C2 C3 130.0(10)
Si2 O2 C2 C3 89.3(5)
O3 C1 C2 O2 72.3(5)
O3 C1 C2 C3 -165.8(4)
Si1 O1 C3 C2 -92.6(5)
Si1 O1 C3 C4 142.0(4)
O2 C2 C3 O1 82.2(5)
C1 C2 C3 O1 -38.5(5)
O2 C2 C3 C4 -154.9(4)
C1 C2 C3 C4 84.3(5)
O1 C3 C4 O4 -173.8(4)
C2 C3 C4 O4 62.4(6)
O1 C3 C4 C5 -55.3(6)
C2 C3 C4 C5 -179.1(5)
O4 C4 C5 C6 -65.7(7)
C3 C4 C5 C6 174.3(5)
C4 C5 C6 C7 143.2(10)
C4 C5 C6 C7' 174.0(10)
C4 C5 C6 C9 -70.8(7)
C7' C6 C7 C8 29(7)
C9 C6 C7 C8 6(8)
C5 C6 C7 C8 140(7)
C7 C6 C7' C8' -63(8)
C9 C6 C7' C8' 100(8)
C5 C6 C7' C8' -142(8)
O1 Si1 C13 C15 -46.2(9)
C12 Si1 C13 C15 76.2(9)
C11 Si1 C13 C15 -162.5(9)
O1 Si1 C13 C16 72.5(7)
C12 Si1 C13 C16 -165.1(7)
C11 Si1 C13 C16 -43.8(8)
O1 Si1 C13 C14 -169.8(5)
C12 Si1 C13 C14 -47.4(8)
C11 Si1 C13 C14 73.9(7)
O2 Si2 C23 C25 -59.8(6)
C22 Si2 C23 C25 66.1(7)
C21 Si2 C23 C25 -178.9(6)
O2 Si2 C23 C24 60.4(6)
C22 Si2 C23 C24 -173.7(5)
C21 Si2 C23 C24 -58.7(7)
O2 Si2 C23 C26 173.6(6)
C22 Si2 C23 C26 -60.5(8)
C21 Si2 C23 C26 54.5(8)
